data_1557455
loop_
_publ_author_name
'Sharma, Mahendra K.'
'Blomeyer, Sebastian'
'Glodde, Timo'
'Neumann, Beate'
'Stammler, Hans-Georg'
'Hinz, Alexander'
'van Gastel, Maurice'
'Ghadwal, Rajendra S.'

_publ_section_title
;
 Isolation of singlet carbene derived 2-phospha-1,3-butadienes and their
 sequential one-electron oxidation to radical cations and dications
;
_journal_issue 7
_journal_name_full 'Chemical Science'
_journal_page_first 1975
_journal_page_last 1984
_journal_paper_doi 10.1039/C9SC05598C
_journal_volume 11
_journal_year 2020
_chemical_formula_moiety '2(C57 H76 N3 P), C H2 Cl2, 2(Cl4 Ga)'
_chemical_formula_sum 'C115 H154 Cl10 Ga2 N6 P2'
_chemical_formula_weight 2176.31
_space_group_crystal_system monoclinic
_space_group_IT_number 15
_space_group_name_Hall '-C 2yc'
_space_group_name_H-M_alt 'C 1 2/c 1'
_atom_sites_solution_hydrogens geom
_atom_sites_solution_primary dual
_audit_creation_date 2019-06-07
_audit_creation_method
;
Olex2 1.3-ac4
(compiled 2018.12.18 svn.r3554 for Rigaku Oxford Diffraction, GUI svn.r1)
;
_audit_update_record
;
2019-08-28 deposited with the CCDC.	2020-01-06 downloaded from the CCDC.
;
_cell_angle_alpha 90
_cell_angle_beta 101.3980(10)
_cell_angle_gamma 90
_cell_formula_units_Z 4
_cell_length_a 40.7612(6)
_cell_length_b 12.3237(2)
_cell_length_c 23.4798(3)
_cell_measurement_reflns_used 19995
_cell_measurement_temperature 100.00(13)
_cell_measurement_theta_max 30.0650
_cell_measurement_theta_min 1.7150
_cell_volume 11562.0(3)
_computing_cell_refinement 'CrysAlisPro 1.171.40.47a (Rigaku OD, 2019)'
_computing_data_collection 'CrysAlisPro 1.171.40.47a (Rigaku OD, 2019)'
_computing_data_reduction 'CrysAlisPro 1.171.40.47a (Rigaku OD, 2019)'
_computing_molecular_graphics 'Olex2 (Dolomanov et al., 2009)'
_computing_publication_material 'Olex2 (Dolomanov et al., 2009)'
_computing_structure_refinement 'ShelXL (Sheldrick, 2015)'
_computing_structure_solution 'ShelXT (Sheldrick, 2015)'
_diffrn_ambient_environment N~2~
_diffrn_ambient_temperature 100.00(13)
_diffrn_detector 'CCD plate'
_diffrn_detector_area_resol_mean 8.0951
_diffrn_detector_type Eos
_diffrn_measured_fraction_theta_full 0.999
_diffrn_measured_fraction_theta_max 0.939
_diffrn_measurement_details
;
List of Runs (angles in degrees, time in seconds):

  # Type    Start    End  Width  t~exp~   \w     \q     \k     \f   Frames
#--------------------------------------------------------------------------
  1  \w      4.00  94.00   1.00   50.00    --   26.03  77.00 -60.00   90
  2  \w      6.00  81.00   1.00   50.00    --   26.03  57.00  60.00   75
  3  \w    -20.00  68.00   1.00   50.00    --   26.03 -99.00  30.00   88
  4  \w     65.00  92.00   1.00   50.00    --   26.03  57.00 -90.00   27
  5  \w     -4.00  40.00   1.00   50.00    --   26.03  77.00 120.00   44
  6  \w    -46.00  43.00   1.00   50.00    --   26.03 -38.00 150.00   89
  7  \w     -3.00  96.00   1.00   50.00    --   26.03  77.00-150.00   99
  8  \w    -20.00  64.00   1.00   50.00    --   26.03 -99.00 120.00   84
  9  \w      6.00  98.00   1.00   50.00    --   26.03  38.00-180.00   92
 10  \w     31.00  68.00   1.00   50.00    --   26.03 -99.00-120.00   37
 11  \w    -46.00  50.00   1.00   50.00    --   26.03 -38.00-120.00   96
;
_diffrn_measurement_device 'four-circle diffractometer'
_diffrn_measurement_device_type 'SuperNova, Single source at offset/far, Eos'
_diffrn_measurement_method '\w scans'
_diffrn_orient_matrix_type 'CrysAlisPro convention (1999,Acta A55,543-557)'
_diffrn_orient_matrix_UB_11 0.0106635000
_diffrn_orient_matrix_UB_12 0.0338969000
_diffrn_orient_matrix_UB_13 -0.0126739000
_diffrn_orient_matrix_UB_21 0.0132270000
_diffrn_orient_matrix_UB_22 -0.0096027000
_diffrn_orient_matrix_UB_23 0.0240404000
_diffrn_orient_matrix_UB_31 0.0051517000
_diffrn_orient_matrix_UB_32 -0.0455260000
_diffrn_orient_matrix_UB_33 -0.0145084000
_diffrn_radiation_monochromator mirror
_diffrn_radiation_probe x-ray
_diffrn_radiation_type MoK\a
_diffrn_radiation_wavelength 0.71073
_diffrn_reflns_av_R_equivalents 0.0542
_diffrn_reflns_av_unetI/netI 0.0444
_diffrn_reflns_Laue_measured_fraction_full 0.999
_diffrn_reflns_Laue_measured_fraction_max 0.939
_diffrn_reflns_limit_h_max 60
_diffrn_reflns_limit_h_min -59
_diffrn_reflns_limit_k_max 18
_diffrn_reflns_limit_k_min -18
_diffrn_reflns_limit_l_max 34
_diffrn_reflns_limit_l_min -33
_diffrn_reflns_number 114564
_diffrn_reflns_point_group_measured_fraction_full 0.999
_diffrn_reflns_point_group_measured_fraction_max 0.939
_diffrn_reflns_theta_full 25.242
_diffrn_reflns_theta_max 32.141
_diffrn_reflns_theta_min 1.729
_diffrn_source 'micro-focus sealed X-ray tube'
_diffrn_source_type 'SuperNova (Mo) X-ray Source'
_exptl_absorpt_coefficient_mu 0.773
_exptl_absorpt_correction_T_max 1.000
_exptl_absorpt_correction_T_min 0.788
_exptl_absorpt_correction_type gaussian
_exptl_absorpt_process_details
;
CrysAlisPro 1.171.40.47a (Rigaku Oxford Diffraction, 2019)
Numerical absorption correction based on gaussian integration over
			a multifaceted crystal model
Empirical absorption correction using spherical harmonics,
 implemented in SCALE3 ABSPACK scaling algorithm.
;
_exptl_crystal_colour 'metallic blue'
_exptl_crystal_colour_lustre metallic
_exptl_crystal_colour_primary blue
_exptl_crystal_density_diffrn 1.250
_exptl_crystal_description irregular
_exptl_crystal_F_000 4592
_exptl_crystal_size_max 0.243
_exptl_crystal_size_mid 0.125
_exptl_crystal_size_min 0.026
_refine_diff_density_max 0.897
_refine_diff_density_min -0.567
_refine_diff_density_rms 0.058
_refine_ls_extinction_method none
_refine_ls_goodness_of_fit_ref 1.036
_refine_ls_hydrogen_treatment constr
_refine_ls_matrix_type full
_refine_ls_number_parameters 770
_refine_ls_number_reflns 19086
_refine_ls_number_restraints 0
_refine_ls_restrained_S_all 1.036
_refine_ls_R_factor_all 0.0873
_refine_ls_R_factor_gt 0.0517
_refine_ls_shift/su_max 0.002
_refine_ls_shift/su_mean 0.000
_refine_ls_structure_factor_coef Fsqd
_refine_ls_weighting_details 'w=1/[\s^2^(Fo^2^)+(0.0337P)^2^+16.7374P] where P=(Fo^2^+2Fc^2^)/3'
_refine_ls_weighting_scheme calc
_refine_ls_wR_factor_gt 0.1046
_refine_ls_wR_factor_ref 0.1194
_reflns_Friedel_coverage 0.000
_reflns_number_gt 13305
_reflns_number_total 19086
_reflns_threshold_expression 'I > 2\s(I)'
_cod_data_source_file c9sc05598c2.cif
_cod_data_source_block compound7
_cod_depositor_comments 'Adding full bibliography for 1557449--1557455.cif.'
_cod_database_code 1557455
_shelx_shelxl_version_number 2018/3
_chemical_oxdiff_formula 'C60 H83 Cl4 Ga N3 P'
_shelx_space_group_comment
;
The symmetry employed for this shelxl refinement is uniquely defined
by the following loop, which should always be used as a source of
symmetry information in preference to the above space-group names.
They are only intended as comments.
;
_diffrn_oxdiff_digest_frames
;
019ce2a469788d27ea216cb61690ebaa25008590398
;
_reflns_odcompleteness_completeness 99.98
_reflns_odcompleteness_iscentric 1
_reflns_odcompleteness_theta 30.01
_olex2_refinement_description
;
1. Fixed Uiso
 At 1.2 times of:
  All C(H) groups, All C(H,H) groups
 At 1.5 times of:
  All C(H,H,H) groups
2. Uiso/Uaniso restraints and constraints
Uanis(C44) = Uanis(C44B)
Uanis(C43) = Uanis(C43B)
Uanis(C42) = Uanis(C42B)
Uanis(C41) = Uanis(C41B)
3. Others
 Sof(C39B)=Sof(C40B)=Sof(C41B)=Sof(H41B)=Sof(C42B)=Sof(H42B)=Sof(C43B)=
 Sof(H43B)=Sof(C44B)=Sof(C45B)=Sof(H45B)=Sof(C46B)=Sof(H46D)=Sof(H46E)=
 Sof(H46F)=Sof(C47B)=Sof(H47D)=Sof(H47E)=Sof(H47F)=Sof(C48B)=Sof(H48B)=
 Sof(C49B)=Sof(H49D)=Sof(H49E)=Sof(H49F)=Sof(C50B)=Sof(H50D)=Sof(H50E)=
 Sof(H50F)=1-FVAR(1)
 Sof(C39)=Sof(C40)=Sof(C41)=Sof(H41)=Sof(C42)=Sof(H42)=Sof(C43)=Sof(H43)=
 Sof(C44)=Sof(C45)=Sof(H45)=Sof(C46)=Sof(H46A)=Sof(H46B)=Sof(H46C)=Sof(C47)=
 Sof(H47A)=Sof(H47B)=Sof(H47C)=Sof(C48)=Sof(H48)=Sof(C49)=Sof(H49A)=Sof(H49B)=
 Sof(H49C)=Sof(C50)=Sof(H50A)=Sof(H50B)=Sof(H50C)=FVAR(1)
 Fixed Sof: Cl9(0.5) Cl10(0.5) C58(0.5) H58A(0.5) H58B(0.5) Ga1(0.5) Cl1(0.5)
 Cl2(0.5) Cl3(0.5) Cl4(0.5) Ga2(0.5) Cl5(0.5) Cl6(0.5) Cl7(0.5) Cl8(0.5)
4.a Ternary CH refined with riding coordinates:
 C10(H10), C13(H13), C22(H22), C25(H25), C45(H45), C48(H48), C45B(H45B),
 C48B(H48B)
4.b Secondary CH2 refined with riding coordinates:
 C37(H37A,H37B), C53(H53A,H53B), C54(H54A,H54B), C55(H55A,H55B), C56(H56A,
 H56B), C57(H57A,H57B), C58(H58A,H58B)
4.c Aromatic/amide H refined with riding coordinates:
 C2(H2), C3(H3), C6(H6), C7(H7), C8(H8), C18(H18), C19(H19), C20(H20),
 C30(H30), C31(H31), C32(H32), C33(H33), C34(H34), C41(H41), C42(H42), C43(H43),
  C41B(H41B), C42B(H42B), C43B(H43B)
4.d Idealised Me refined as rotating group:
 C11(H11A,H11B,H11C), C12(H12A,H12B,H12C), C14(H14A,H14B,H14C), C15(H15A,H15B,
 H15C), C23(H23A,H23B,H23C), C24(H24A,H24B,H24C), C26(H26A,H26B,H26C), C27(H27A,
 H27B,H27C), C51(H51A,H51B,H51C), C52(H52A,H52B,H52C), C46(H46A,H46B,H46C),
 C47(H47A,H47B,H47C), C49(H49A,H49B,H49C), C50(H50A,H50B,H50C), C46B(H46D,H46E,
 H46F), C47B(H47D,H47E,H47F), C49B(H49D,H49E,H49F), C50B(H50D,H50E,H50F)
;
_olex2_date_sample_data_collection 2019-06-05
_olex2_submission_special_instructions 'No special instructions were received'
_oxdiff_exptl_absorpt_empirical_details
;
Empirical correction (ABSPACK) includes:
- Absorption correction using spherical harmonics
- Frame scaling
- Detector area scaling
;
_oxdiff_exptl_absorpt_empirical_full_max 1.312
_oxdiff_exptl_absorpt_empirical_full_min 0.825

loop_
_space_group_symop_operation_xyz
'x, y, z'
'-x, y, -z+1/2'
'x+1/2, y+1/2, z'
'-x+1/2, y+1/2, -z+1/2'
'-x, -y, -z'
'x, -y, z-1/2'
'-x+1/2, -y+1/2, -z'
'x+1/2, -y+1/2, z-1/2'

loop_
_atom_site_label
_atom_site_type_symbol
_atom_site_fract_x
_atom_site_fract_y
_atom_site_fract_z
_atom_site_U_iso_or_equiv
_atom_site_adp_type
_atom_site_occupancy
_atom_site_site_symmetry_order
_atom_site_calc_flag
_atom_site_refinement_flags_posn
_atom_site_refinement_flags_adp
_atom_site_refinement_flags_occupancy
_atom_site_disorder_assembly
_atom_site_disorder_group
P1 P 0.61177(2) 0.73960(3) 0.63124(2) 0.01754(8) Uani 1 1 d . . . . .
N1 N 0.57238(3) 0.83039(11) 0.50988(6) 0.0203(3) Uani 1 1 d . . . . .
N2 N 0.60797(3) 0.76609(11) 0.45983(5) 0.0180(2) Uani 1 1 d . . . . .
N3 N 0.63784(4) 0.70302(11) 0.74256(5) 0.0209(3) Uani 1 1 d . . . . .
C1 C 0.60421(4) 0.78911(12) 0.51590(6) 0.0162(3) Uani 1 1 d . . . . .
C2 C 0.55681(4) 0.83026(15) 0.45157(7) 0.0261(3) Uani 1 1 d . . . . .
H2 H 0.535071 0.852977 0.436521 0.031 Uiso 1 1 calc R . . . .
C3 C 0.57873(4) 0.79155(15) 0.42091(7) 0.0251(3) Uani 1 1 d . . . . .
H3 H 0.574997 0.783273 0.380777 0.030 Uiso 1 1 calc R . . . .
C4 C 0.55364(4) 0.87366(13) 0.55130(7) 0.0212(3) Uani 1 1 d . . . . .
C5 C 0.52705(4) 0.81019(14) 0.56244(7) 0.0237(3) Uani 1 1 d . . . . .
C6 C 0.50444(4) 0.86120(16) 0.59143(8) 0.0301(4) Uani 1 1 d . . . . .
H6 H 0.486096 0.822578 0.598679 0.036 Uiso 1 1 calc R . . . .
C7 C 0.50882(5) 0.96807(17) 0.60956(9) 0.0357(4) Uani 1 1 d . . . . .
H7 H 0.493278 1.000717 0.628227 0.043 Uiso 1 1 calc R . . . .
C8 C 0.53625(5) 1.02656(16) 0.60002(9) 0.0349(4) Uani 1 1 d . . . . .
H8 H 0.539313 1.097337 0.613790 0.042 Uiso 1 1 calc R . . . .
C9 C 0.55940(4) 0.98156(14) 0.57016(8) 0.0267(4) Uani 1 1 d . . . . .
C10 C 0.52251(4) 0.69119(14) 0.54571(8) 0.0266(3) Uani 1 1 d . . . . .
H10 H 0.541886 0.668473 0.529728 0.032 Uiso 1 1 calc R . . . .
C11 C 0.49091(5) 0.67329(17) 0.49869(9) 0.0386(5) Uani 1 1 d . . . . .
H11A H 0.471550 0.695096 0.513380 0.058 Uiso 1 1 calc GR . . . .
H11B H 0.489069 0.597857 0.488340 0.058 Uiso 1 1 calc GR . . . .
H11C H 0.492390 0.715721 0.465007 0.058 Uiso 1 1 calc GR . . . .
C12 C 0.52132(5) 0.62040(16) 0.59917(8) 0.0347(4) Uani 1 1 d . . . . .
H12A H 0.540796 0.634239 0.628667 0.052 Uiso 1 1 calc GR . . . .
H12B H 0.520846 0.545222 0.588322 0.052 Uiso 1 1 calc GR . . . .
H12C H 0.501583 0.637521 0.613904 0.052 Uiso 1 1 calc GR . . . .
C13 C 0.58924(4) 1.04626(15) 0.55829(9) 0.0308(4) Uani 1 1 d . . . . .
H13 H 0.608219 0.996191 0.561990 0.037 Uiso 1 1 calc R . . . .
C14 C 0.58286(5) 1.09211(18) 0.49629(10) 0.0446(5) Uani 1 1 d . . . . .
H14A H 0.578261 1.033604 0.468874 0.067 Uiso 1 1 calc GR . . . .
H14B H 0.602294 1.130985 0.490261 0.067 Uiso 1 1 calc GR . . . .
H14C H 0.564021 1.140429 0.490949 0.067 Uiso 1 1 calc GR . . . .
C15 C 0.59948(6) 1.13789(17) 0.60249(11) 0.0441(5) Uani 1 1 d . . . . .
H15A H 0.582927 1.194311 0.595779 0.066 Uiso 1 1 calc GR . . . .
H15B H 0.620732 1.166823 0.598231 0.066 Uiso 1 1 calc GR . . . .
H15C H 0.601198 1.109860 0.641116 0.066 Uiso 1 1 calc GR . . . .
C16 C 0.63537(4) 0.71367(13) 0.43941(6) 0.0186(3) Uani 1 1 d . . . . .
C17 C 0.65541(4) 0.77771(14) 0.41025(6) 0.0220(3) Uani 1 1 d . . . . .
C18 C 0.68106(4) 0.72484(15) 0.38967(7) 0.0259(3) Uani 1 1 d . . . . .
H18 H 0.694613 0.764238 0.369625 0.031 Uiso 1 1 calc R . . . .
C19 C 0.68664(4) 0.61518(15) 0.39856(7) 0.0276(4) Uani 1 1 d . . . . .
H19 H 0.704545 0.582316 0.386188 0.033 Uiso 1 1 calc R . . . .
C20 C 0.66586(4) 0.55368(14) 0.42569(7) 0.0259(3) Uani 1 1 d . . . . .
H20 H 0.669774 0.479618 0.430694 0.031 Uiso 1 1 calc R . . . .
C21 C 0.63908(4) 0.60077(13) 0.44572(6) 0.0211(3) Uani 1 1 d . . . . .
C22 C 0.64954(5) 0.89825(15) 0.39887(8) 0.0300(4) Uani 1 1 d . . . . .
H22 H 0.635404 0.925239 0.425050 0.036 Uiso 1 1 calc R . . . .
C23 C 0.63062(6) 0.9148(2) 0.33580(10) 0.0482(6) Uani 1 1 d . . . . .
H23A H 0.644606 0.892656 0.309449 0.072 Uiso 1 1 calc GR . . . .
H23B H 0.624945 0.990084 0.329600 0.072 Uiso 1 1 calc GR . . . .
H23C H 0.610543 0.872057 0.329078 0.072 Uiso 1 1 calc GR . . . .
C24 C 0.68187(5) 0.96548(16) 0.40898(8) 0.0346(4) Uani 1 1 d . . . . .
H24A H 0.694923 0.949354 0.446729 0.052 Uiso 1 1 calc GR . . . .
H24B H 0.676385 1.041312 0.406709 0.052 Uiso 1 1 calc GR . . . .
H24C H 0.694531 0.947805 0.379836 0.052 Uiso 1 1 calc GR . . . .
C25 C 0.61474(4) 0.53162(14) 0.47198(7) 0.0265(3) Uani 1 1 d . . . . .
H25 H 0.609008 0.571670 0.504728 0.032 Uiso 1 1 calc R . . . .
C26 C 0.58235(5) 0.51241(19) 0.42706(10) 0.0458(5) Uani 1 1 d . . . . .
H26A H 0.567316 0.468693 0.444059 0.069 Uiso 1 1 calc GR . . . .
H26B H 0.587512 0.475664 0.393864 0.069 Uiso 1 1 calc GR . . . .
H26C H 0.571974 0.580861 0.415179 0.069 Uiso 1 1 calc GR . . . .
C27 C 0.62925(6) 0.42182(15) 0.49451(8) 0.0347(4) Uani 1 1 d . . . . .
H27A H 0.632343 0.377515 0.462353 0.052 Uiso 1 1 calc GR . . . .
H27B H 0.614102 0.386365 0.515024 0.052 Uiso 1 1 calc GR . . . .
H27C H 0.650406 0.432614 0.520287 0.052 Uiso 1 1 calc GR . . . .
C28 C 0.62785(4) 0.76918(12) 0.56868(6) 0.0155(3) Uani 1 1 d . . . . .
C29 C 0.66335(4) 0.75221(14) 0.56472(6) 0.0195(3) Uani 1 1 d . . . . .
C30 C 0.68237(4) 0.83578(16) 0.54726(7) 0.0262(4) Uani 1 1 d . . . . .
H30 H 0.672498 0.902618 0.536410 0.031 Uiso 1 1 calc R . . . .
C31 C 0.71611(4) 0.8194(2) 0.54602(7) 0.0367(5) Uani 1 1 d . . . . .
H31 H 0.728832 0.875917 0.535603 0.044 Uiso 1 1 calc R . . . .
C32 C 0.73062(5) 0.7190(2) 0.56029(8) 0.0418(6) Uani 1 1 d . . . . .
H32 H 0.753017 0.707991 0.558864 0.050 Uiso 1 1 calc R . . . .
C33 C 0.71202(5) 0.63478(19) 0.57668(8) 0.0379(5) Uani 1 1 d . . . . .
H33 H 0.721812 0.567167 0.585655 0.045 Uiso 1 1 calc R . . . .
C34 C 0.67860(4) 0.65140(15) 0.57973(7) 0.0261(4) Uani 1 1 d . . . . .
H34 H 0.666319 0.595284 0.591793 0.031 Uiso 1 1 calc R . . . .
C35 C 0.64372(4) 0.75490(12) 0.69501(6) 0.0167(3) Uani 1 1 d . . . . .
C36 C 0.66461(4) 0.72203(13) 0.79609(6) 0.0224(3) Uani 1 1 d . . . . .
C37 C 0.67795(4) 0.83151(14) 0.78073(6) 0.0220(3) Uani 1 1 d . . . . .
H37A H 0.701433 0.838846 0.798537 0.026 Uiso 1 1 calc R . . . .
H37B H 0.665634 0.890114 0.794420 0.026 Uiso 1 1 calc R . . . .
C38 C 0.67326(4) 0.83508(13) 0.71337(6) 0.0196(3) Uani 1 1 d . . . . .
C51 C 0.69002(5) 0.62927(16) 0.80178(8) 0.0356(4) Uani 1 1 d . . . . .
H51A H 0.679690 0.563268 0.811000 0.053 Uiso 1 1 calc GR . . . .
H51B H 0.708813 0.645803 0.832170 0.053 Uiso 1 1 calc GR . . . .
H51C H 0.697479 0.620560 0.765750 0.053 Uiso 1 1 calc GR . . . .
C52 C 0.65091(5) 0.72617(15) 0.85242(7) 0.0275(4) Uani 1 1 d . . . . .
H52A H 0.636237 0.787400 0.851302 0.041 Uiso 1 1 calc GR . . . .
H52B H 0.669165 0.733007 0.885019 0.041 Uiso 1 1 calc GR . . . .
H52C H 0.638758 0.660684 0.856171 0.041 Uiso 1 1 calc GR . . . .
C53 C 0.66147(4) 0.94859(13) 0.68945(7) 0.0251(3) Uani 1 1 d . . . . .
H53A H 0.655850 0.945398 0.647364 0.030 Uiso 1 1 calc R . . . .
H53B H 0.641362 0.968270 0.703275 0.030 Uiso 1 1 calc R . . . .
C54 C 0.68804(5) 1.03630(16) 0.70780(8) 0.0368(5) Uani 1 1 d . . . . .
H54A H 0.679779 1.105209 0.690776 0.044 Uiso 1 1 calc R . . . .
H54B H 0.692404 1.044138 0.749724 0.044 Uiso 1 1 calc R . . . .
C55 C 0.72035(5) 1.00705(19) 0.68824(9) 0.0440(5) Uani 1 1 d . . . . .
H55A H 0.737160 1.061852 0.701822 0.053 Uiso 1 1 calc R . . . .
H55B H 0.716425 1.005777 0.646131 0.053 Uiso 1 1 calc R . . . .
C56 C 0.73314(5) 0.89673(19) 0.71190(8) 0.0376(5) Uani 1 1 d . . . . .
H56A H 0.739442 0.900708 0.753905 0.045 Uiso 1 1 calc R . . . .
H56B H 0.752973 0.878151 0.696967 0.045 Uiso 1 1 calc R . . . .
C57 C 0.70664(4) 0.80686(16) 0.69501(7) 0.0257(3) Uani 1 1 d . . . . .
H57A H 0.715218 0.739369 0.713405 0.031 Uiso 1 1 calc R . . . .
H57B H 0.702580 0.796117 0.653284 0.031 Uiso 1 1 calc R . . . .
C39 C 0.60608(16) 0.6432(6) 0.7441(4) 0.0216(11) Uani 0.614(3) 1 d . . P A 1
C40 C 0.60418(11) 0.5328(3) 0.73049(16) 0.0278(7) Uani 0.614(3) 1 d . . P A 1
C41 C 0.57545(12) 0.4764(3) 0.73841(17) 0.0453(10) Uani 0.614(3) 1 d . . P A 1
H41 H 0.573541 0.402816 0.729589 0.054 Uiso 0.614(3) 1 calc R . P A 1
C42 C 0.54982(11) 0.5279(4) 0.75909(17) 0.0501(10) Uani 0.614(3) 1 d . . P A 1
H42 H 0.531316 0.488659 0.765079 0.060 Uiso 0.614(3) 1 calc R . P A 1
C43 C 0.55199(9) 0.6374(4) 0.77066(15) 0.0405(8) Uani 0.614(3) 1 d . . P A 1
H43 H 0.534427 0.671730 0.783352 0.049 Uiso 0.614(3) 1 calc R . P A 1
C44 C 0.57989(10) 0.6985(4) 0.76387(16) 0.0247(7) Uani 0.614(3) 1 d . . P A 1
C45 C 0.63000(12) 0.4723(3) 0.70468(15) 0.0317(8) Uani 0.614(3) 1 d . . P A 1
H45 H 0.648820 0.521210 0.703620 0.038 Uiso 0.614(3) 1 calc R . P A 1
C46 C 0.61494(13) 0.4365(3) 0.64194(16) 0.0417(10) Uani 0.614(3) 1 d . . P A 1
H46A H 0.596970 0.386327 0.642416 0.063 Uiso 0.614(3) 1 calc GR . P A 1
H46B H 0.631928 0.401988 0.625235 0.063 Uiso 0.614(3) 1 calc GR . P A 1
H46C H 0.606546 0.498858 0.619173 0.063 Uiso 0.614(3) 1 calc GR . P A 1
C47 C 0.64333(14) 0.3716(3) 0.74097(16) 0.0509(11) Uani 0.614(3) 1 d . . P A 1
H47A H 0.649598 0.391568 0.781172 0.076 Uiso 0.614(3) 1 calc GR . P A 1
H47B H 0.662509 0.343479 0.727826 0.076 Uiso 0.614(3) 1 calc GR . P A 1
H47C H 0.626193 0.317080 0.736495 0.076 Uiso 0.614(3) 1 calc GR . P A 1
C48 C 0.57924(13) 0.8198(4) 0.7726(2) 0.0281(9) Uani 0.614(3) 1 d . . P A 1
H48 H 0.601836 0.847898 0.773567 0.034 Uiso 0.614(3) 1 calc R . P A 1
C49 C 0.55547(13) 0.8727(4) 0.7212(2) 0.0431(11) Uani 0.614(3) 1 d . . P A 1
H49A H 0.561424 0.849952 0.685466 0.065 Uiso 0.614(3) 1 calc GR . P A 1
H49B H 0.557254 0.950215 0.724510 0.065 Uiso 0.614(3) 1 calc GR . P A 1
H49C H 0.532886 0.851040 0.721490 0.065 Uiso 0.614(3) 1 calc GR . P A 1
C50 C 0.56839(13) 0.8533(4) 0.8299(2) 0.0446(10) Uani 0.614(3) 1 d . . P A 1
H50A H 0.545214 0.835694 0.827427 0.067 Uiso 0.614(3) 1 calc GR . P A 1
H50B H 0.571533 0.930022 0.835715 0.067 Uiso 0.614(3) 1 calc GR . P A 1
H50C H 0.581717 0.815022 0.861886 0.067 Uiso 0.614(3) 1 calc GR . P A 1
C39B C 0.6146(3) 0.6196(10) 0.7457(6) 0.0251(19) Uani 0.386(3) 1 d . . P A 2
C40B C 0.61918(17) 0.5091(5) 0.7301(2) 0.0256(11) Uani 0.386(3) 1 d . . P A 2
C41B C 0.59476(18) 0.4361(5) 0.7383(3) 0.0453(10) Uani 0.386(3) 1 d . . P A 2
H41B H 0.597011 0.363222 0.729453 0.054 Uiso 0.386(3) 1 calc R . P A 2
C42B C 0.56699(19) 0.4698(7) 0.7594(3) 0.0501(10) Uani 0.386(3) 1 d . . P A 2
H42B H 0.551284 0.418427 0.765339 0.060 Uiso 0.386(3) 1 calc R . P A 2
C43B C 0.56203(16) 0.5751(6) 0.7716(3) 0.0405(8) Uani 0.386(3) 1 d . . P A 2
H43B H 0.542818 0.595444 0.784662 0.049 Uiso 0.386(3) 1 calc R . P A 2
C44B C 0.58583(17) 0.6539(5) 0.7646(3) 0.0247(7) Uani 0.386(3) 1 d . . P A 2
C45B C 0.64769(16) 0.4709(4) 0.7029(2) 0.0256(11) Uani 0.386(3) 1 d . . P A 2
H45B H 0.663008 0.531785 0.701599 0.031 Uiso 0.386(3) 1 calc R . P A 2
C46B C 0.63385(18) 0.4317(5) 0.6401(3) 0.0348(13) Uani 0.386(3) 1 d . . P A 2
H46D H 0.618260 0.373608 0.640901 0.052 Uiso 0.386(3) 1 calc GR . P A 2
H46E H 0.651992 0.406450 0.623057 0.052 Uiso 0.386(3) 1 calc GR . P A 2
H46F H 0.622728 0.490741 0.617527 0.052 Uiso 0.386(3) 1 calc GR . P A 2
C47B C 0.6674(2) 0.3764(5) 0.7368(2) 0.0435(16) Uani 0.386(3) 1 d . . P A 2
H47D H 0.673818 0.395673 0.777078 0.065 Uiso 0.386(3) 1 calc GR . P A 2
H47E H 0.687070 0.361908 0.721332 0.065 Uiso 0.386(3) 1 calc GR . P A 2
H47F H 0.653564 0.312706 0.733068 0.065 Uiso 0.386(3) 1 calc GR . P A 2
C48B C 0.57829(18) 0.7712(7) 0.7749(3) 0.0290(15) Uani 0.386(3) 1 d . . P A 2
H48B H 0.598776 0.812979 0.775258 0.035 Uiso 0.386(3) 1 calc R . P A 2
C49B C 0.5511(2) 0.8160(7) 0.7259(3) 0.0478(19) Uani 0.386(3) 1 d . . P A 2
H49D H 0.558900 0.814000 0.689970 0.072 Uiso 0.386(3) 1 calc GR . P A 2
H49E H 0.546059 0.889585 0.734621 0.072 Uiso 0.386(3) 1 calc GR . P A 2
H49F H 0.531235 0.772566 0.722532 0.072 Uiso 0.386(3) 1 calc GR . P A 2
C50B C 0.56705(18) 0.7923(7) 0.8336(3) 0.0413(15) Uani 0.386(3) 1 d . . P A 2
H50D H 0.545043 0.762962 0.831766 0.062 Uiso 0.386(3) 1 calc GR . P A 2
H50E H 0.566712 0.868971 0.840624 0.062 Uiso 0.386(3) 1 calc GR . P A 2
H50F H 0.582450 0.757924 0.864556 0.062 Uiso 0.386(3) 1 calc GR . P A 2
Cl9 Cl 0.67905(7) 0.1646(2) 0.54557(9) 0.0682(6) Uani 0.5 1 d . . P B -2
Cl10 Cl 0.70460(5) 0.31877(13) 0.63627(6) 0.0719(4) Uani 0.5 1 d . . P B -2
C58 C 0.71249(14) 0.2471(5) 0.5785(2) 0.0646(16) Uani 0.5 1 d . . P B -2
H58A H 0.732029 0.201845 0.591376 0.077 Uiso 0.5 1 calc R . P B -2
H58B H 0.717728 0.297437 0.549839 0.077 Uiso 0.5 1 calc R . P B -2
Ga1 Ga 0.49542(2) 0.77341(3) 0.25889(3) 0.03242(15) Uani 0.5 1 d . . P C -1
Cl1 Cl 0.44438(3) 0.83051(10) 0.24946(6) 0.0530(3) Uani 0.5 1 d . . P C -1
Cl2 Cl 0.50445(4) 0.66131(14) 0.33176(7) 0.0397(3) Uani 0.5 1 d . . P C -1
Cl3 Cl 0.53219(3) 0.90318(10) 0.27926(5) 0.0521(3) Uani 0.5 1 d . . P C -1
Cl4 Cl 0.50079(5) 0.70147(13) 0.17655(7) 0.0442(4) Uani 0.5 1 d . . P C -1
Ga2 Ga 0.72201(2) 0.23942(3) 0.54560(2) 0.02781(9) Uani 0.5 1 d . . P D -1
Cl5 Cl 0.67354(4) 0.16287(18) 0.52279(7) 0.0433(4) Uani 0.5 1 d . . P D -1
Cl6 Cl 0.72899(4) 0.31054(12) 0.63136(5) 0.0574(4) Uani 0.5 1 d . . P D -1
Cl7 Cl 0.76009(3) 0.11618(8) 0.54163(5) 0.0354(2) Uani 0.5 1 d . . P D -1
Cl8 Cl 0.72676(3) 0.36756(9) 0.48341(6) 0.0462(3) Uani 0.5 1 d . . P D -1

loop_
_atom_site_aniso_label
_atom_site_aniso_U_11
_atom_site_aniso_U_22
_atom_site_aniso_U_33
_atom_site_aniso_U_23
_atom_site_aniso_U_13
_atom_site_aniso_U_12
P1 0.01651(17) 0.02174(19) 0.01453(16) -0.00026(14) 0.00348(13) -0.00144(15)
N1 0.0169(6) 0.0231(7) 0.0201(6) 0.0027(5) 0.0019(5) 0.0042(5)
N2 0.0164(6) 0.0236(6) 0.0132(5) 0.0021(5) 0.0011(4) 0.0017(5)
N3 0.0285(7) 0.0211(6) 0.0132(6) -0.0018(5) 0.0038(5) -0.0061(5)
C1 0.0136(6) 0.0176(7) 0.0167(6) 0.0006(5) 0.0016(5) 0.0011(5)
C2 0.0180(7) 0.0343(9) 0.0231(8) 0.0051(7) -0.0032(6) 0.0059(7)
C3 0.0202(8) 0.0367(9) 0.0158(7) 0.0044(6) -0.0032(6) 0.0026(7)
C4 0.0149(7) 0.0230(8) 0.0252(8) -0.0013(6) 0.0028(6) 0.0063(6)
C5 0.0168(7) 0.0282(8) 0.0255(8) -0.0004(7) 0.0025(6) 0.0028(6)
C6 0.0195(8) 0.0390(10) 0.0326(9) -0.0020(8) 0.0071(7) 0.0040(7)
C7 0.0249(9) 0.0404(11) 0.0426(11) -0.0068(9) 0.0089(8) 0.0133(8)
C8 0.0299(9) 0.0269(9) 0.0462(11) -0.0095(8) 0.0038(8) 0.0102(8)
C9 0.0210(8) 0.0222(8) 0.0347(9) -0.0011(7) 0.0005(7) 0.0059(6)
C10 0.0246(8) 0.0262(8) 0.0295(9) -0.0015(7) 0.0063(7) -0.0011(7)
C11 0.0398(11) 0.0347(10) 0.0366(10) -0.0017(8) -0.0042(8) -0.0062(9)
C12 0.0362(10) 0.0330(10) 0.0340(10) 0.0027(8) 0.0048(8) -0.0073(8)
C13 0.0223(8) 0.0230(8) 0.0443(11) 0.0001(8) -0.0003(7) 0.0014(7)
C14 0.0354(11) 0.0389(11) 0.0541(13) 0.0144(10) -0.0046(9) -0.0095(9)
C15 0.0380(11) 0.0271(10) 0.0627(14) -0.0079(10) -0.0010(10) -0.0011(8)
C16 0.0166(7) 0.0266(8) 0.0117(6) -0.0004(5) 0.0005(5) 0.0026(6)
C17 0.0240(8) 0.0287(8) 0.0129(6) 0.0011(6) 0.0021(6) 0.0002(6)
C18 0.0233(8) 0.0378(10) 0.0172(7) -0.0024(7) 0.0052(6) -0.0026(7)
C19 0.0240(8) 0.0376(10) 0.0207(8) -0.0098(7) 0.0034(6) 0.0020(7)
C20 0.0291(9) 0.0253(8) 0.0223(8) -0.0070(6) 0.0021(6) 0.0031(7)
C21 0.0237(8) 0.0250(8) 0.0126(6) -0.0031(6) -0.0008(6) -0.0006(6)
C22 0.0332(9) 0.0306(9) 0.0276(9) 0.0093(7) 0.0095(7) 0.0016(7)
C23 0.0440(12) 0.0519(13) 0.0442(12) 0.0276(11) -0.0026(10) -0.0056(10)
C24 0.0439(11) 0.0323(10) 0.0280(9) 0.0068(8) 0.0083(8) -0.0061(8)
C25 0.0322(9) 0.0238(8) 0.0238(8) -0.0019(6) 0.0065(7) -0.0045(7)
C26 0.0388(11) 0.0416(12) 0.0523(13) 0.0052(10) -0.0022(10) -0.0174(10)
C27 0.0564(13) 0.0253(9) 0.0241(8) -0.0037(7) 0.0118(8) -0.0032(9)
C28 0.0152(6) 0.0173(7) 0.0137(6) 0.0004(5) 0.0022(5) 0.0030(5)
C29 0.0151(7) 0.0304(8) 0.0119(6) -0.0040(6) 0.0004(5) 0.0033(6)
C30 0.0205(8) 0.0444(10) 0.0134(7) 0.0019(7) 0.0031(6) -0.0010(7)
C31 0.0212(8) 0.0736(15) 0.0159(7) 0.0006(8) 0.0051(6) -0.0070(9)
C32 0.0170(8) 0.0885(17) 0.0196(8) -0.0101(9) 0.0029(6) 0.0099(10)
C33 0.0264(9) 0.0557(13) 0.0281(9) -0.0155(9) -0.0031(7) 0.0196(9)
C34 0.0217(8) 0.0328(9) 0.0209(7) -0.0077(7) -0.0024(6) 0.0098(7)
C35 0.0199(7) 0.0169(7) 0.0139(6) -0.0008(5) 0.0049(5) 0.0011(5)
C36 0.0295(8) 0.0249(8) 0.0117(6) -0.0015(6) 0.0017(6) -0.0013(6)
C37 0.0234(8) 0.0276(8) 0.0146(7) -0.0032(6) 0.0032(6) -0.0041(6)
C38 0.0216(7) 0.0238(8) 0.0132(6) -0.0021(6) 0.0034(5) -0.0040(6)
C51 0.0465(12) 0.0343(10) 0.0248(9) 0.0044(7) 0.0041(8) 0.0107(9)
C52 0.0340(9) 0.0353(10) 0.0134(7) 0.0016(6) 0.0050(6) -0.0054(7)
C53 0.0323(9) 0.0216(8) 0.0211(7) -0.0014(6) 0.0044(6) -0.0059(7)
C54 0.0517(12) 0.0299(10) 0.0277(9) -0.0030(7) 0.0055(8) -0.0181(9)
C55 0.0459(12) 0.0554(13) 0.0299(10) -0.0005(9) 0.0054(9) -0.0327(11)
C56 0.0252(9) 0.0667(14) 0.0210(8) -0.0051(9) 0.0045(7) -0.0177(9)
C57 0.0195(8) 0.0421(10) 0.0154(7) -0.0021(7) 0.0029(6) -0.0027(7)
C39 0.027(3) 0.024(3) 0.0134(15) 0.0038(18) 0.002(2) -0.0079(19)
C40 0.041(2) 0.0229(18) 0.0175(14) 0.0022(12) 0.0000(16) -0.0045(16)
C41 0.068(3) 0.033(2) 0.0325(14) 0.0010(15) 0.006(2) -0.0259(16)
C42 0.046(2) 0.064(3) 0.0391(16) 0.0051(19) 0.0071(17) -0.0326(17)
C43 0.0336(18) 0.058(2) 0.0307(12) 0.0044(18) 0.0092(13) -0.0172(16)
C44 0.0267(17) 0.030(2) 0.0182(9) 0.0002(19) 0.0062(11) -0.0045(17)
C45 0.050(2) 0.0215(15) 0.0206(16) 0.0005(12) -0.0012(18) 0.0005(18)
C46 0.072(3) 0.0255(17) 0.0226(16) -0.0045(12) -0.002(2) 0.000(2)
C47 0.087(3) 0.0289(18) 0.0291(17) 0.0004(14) -0.007(2) 0.013(2)
C48 0.0294(17) 0.036(2) 0.0222(16) -0.004(2) 0.0131(12) 0.001(2)
C49 0.049(3) 0.052(3) 0.0313(19) 0.002(2) 0.0151(16) 0.019(2)
C50 0.048(2) 0.059(3) 0.0321(19) -0.011(2) 0.0212(16) 0.001(2)
C39B 0.025(5) 0.035(6) 0.014(2) 0.003(3) 0.000(3) -0.004(3)
C40B 0.039(3) 0.020(3) 0.018(2) -0.003(2) 0.006(3) -0.004(2)
C41B 0.068(3) 0.033(2) 0.0325(14) 0.0010(15) 0.006(2) -0.0259(16)
C42B 0.046(2) 0.064(3) 0.0391(16) 0.0051(19) 0.0071(17) -0.0326(17)
C43B 0.0336(18) 0.058(2) 0.0307(12) 0.0044(18) 0.0092(13) -0.0172(16)
C44B 0.0267(17) 0.030(2) 0.0182(9) 0.0002(19) 0.0062(11) -0.0045(17)
C45B 0.040(3) 0.020(2) 0.016(2) -0.0037(16) 0.006(2) -0.001(2)
C46B 0.056(4) 0.024(3) 0.022(2) -0.0021(18) 0.003(3) 0.004(3)
C47B 0.081(5) 0.026(3) 0.019(2) 0.0031(19) -0.001(3) 0.016(3)
C48B 0.022(2) 0.047(5) 0.020(2) 0.002(4) 0.0077(18) 0.003(4)
C49B 0.037(4) 0.075(6) 0.032(3) -0.001(4) 0.010(3) 0.024(4)
C50B 0.036(3) 0.062(4) 0.029(3) -0.013(3) 0.015(2) 0.005(4)
Cl9 0.0684(13) 0.0590(10) 0.0692(14) -0.0013(12) -0.0058(10) -0.0022(8)
Cl10 0.1105(14) 0.0602(9) 0.0454(7) -0.0016(6) 0.0160(8) -0.0024(9)
C58 0.060(3) 0.090(4) 0.054(3) -0.009(3) 0.036(3) -0.001(3)
Ga1 0.0294(4) 0.0371(2) 0.0255(4) -0.00626(18) -0.0076(2) 0.0084(2)
Cl1 0.0363(5) 0.0464(6) 0.0652(7) -0.0130(5) -0.0167(5) 0.0148(5)
Cl2 0.0354(6) 0.0596(11) 0.0213(6) 0.0036(6) -0.0012(4) 0.0068(7)
Cl3 0.0513(7) 0.0542(7) 0.0443(6) -0.0102(5) -0.0064(5) -0.0103(5)
Cl4 0.0660(11) 0.0426(9) 0.0203(6) -0.0018(6) -0.0006(6) 0.0055(7)
Ga2 0.02420(19) 0.0324(2) 0.02407(19) -0.00413(16) -0.00204(15) 0.00827(16)
Cl5 0.0299(7) 0.0437(7) 0.0547(10) -0.0071(8) 0.0047(7) 0.0032(5)
Cl6 0.0567(7) 0.0728(9) 0.0358(6) -0.0264(6) -0.0078(5) 0.0196(7)
Cl7 0.0321(5) 0.0362(5) 0.0376(5) 0.0060(4) 0.0061(4) 0.0146(4)
Cl8 0.0412(6) 0.0412(6) 0.0572(7) 0.0158(5) 0.0119(5) 0.0177(5)

loop_
_atom_type_symbol
_atom_type_description
_atom_type_scat_dispersion_real
_atom_type_scat_dispersion_imag
_atom_type_scat_source
C C 0.0033 0.0016 'International Tables Vol C Tables 4.2.6.8 and 6.1.1.4'
H H 0.0000 0.0000 'International Tables Vol C Tables 4.2.6.8 and 6.1.1.4'
Cl Cl 0.1484 0.1585 'International Tables Vol C Tables 4.2.6.8 and 6.1.1.4'
Ga Ga 0.2307 1.6083 'International Tables Vol C Tables 4.2.6.8 and 6.1.1.4'
N N 0.0061 0.0033 'International Tables Vol C Tables 4.2.6.8 and 6.1.1.4'
P P 0.1023 0.0942 'International Tables Vol C Tables 4.2.6.8 and 6.1.1.4'

loop_
_exptl_crystal_face_index_h
_exptl_crystal_face_index_k
_exptl_crystal_face_index_l
_exptl_crystal_face_perp_dist
-5 -4 0 0.0128
5 4 0 0.0128
37 -13 1 0.0210
-4 10 27 0.0888
-36 13 2 0.0755
-27 1 -25 0.0714

loop_
_geom_angle_atom_site_label_1
_geom_angle_atom_site_label_2
_geom_angle_atom_site_label_3
_geom_angle
_geom_angle_site_symmetry_1
_geom_angle_site_symmetry_3
_geom_angle_publ_flag
C28 P1 C35 110.29(7) . . ?
C1 N1 C2 109.80(13) . . ?
C1 N1 C4 132.69(13) . . ?
C2 N1 C4 117.50(13) . . ?
C1 N2 C3 109.76(13) . . ?
C1 N2 C16 129.97(12) . . ?
C3 N2 C16 120.01(13) . . ?
C35 N3 C36 113.44(13) . . ?
C35 N3 C39 123.4(3) . . ?
C35 N3 C39B 128.3(6) . . ?
C39 N3 C36 122.8(3) . . ?
C39B N3 C36 116.9(5) . . ?
N1 C1 N2 104.92(12) . . ?
N1 C1 C28 127.74(13) . . ?
N2 C1 C28 127.27(13) . . ?
N1 C2 H2 126.1 . . ?
C3 C2 N1 107.83(14) . . ?
C3 C2 H2 126.1 . . ?
N2 C3 H3 126.2 . . ?
C2 C3 N2 107.68(14) . . ?
C2 C3 H3 126.2 . . ?
C5 C4 N1 116.65(14) . . ?
C5 C4 C9 123.76(15) . . ?
C9 C4 N1 118.74(15) . . ?
C4 C5 C10 123.31(15) . . ?
C6 C5 C4 116.62(16) . . ?
C6 C5 C10 120.07(16) . . ?
C5 C6 H6 119.3 . . ?
C7 C6 C5 121.32(17) . . ?
C7 C6 H6 119.3 . . ?
C6 C7 H7 119.9 . . ?
C6 C7 C8 120.29(17) . . ?
C8 C7 H7 119.9 . . ?
C7 C8 H8 119.3 . . ?
C7 C8 C9 121.43(17) . . ?
C9 C8 H8 119.3 . . ?
C4 C9 C13 121.75(15) . . ?
C8 C9 C4 116.49(17) . . ?
C8 C9 C13 121.76(16) . . ?
C5 C10 H10 108.0 . . ?
C5 C10 C11 111.48(15) . . ?
C5 C10 C12 111.00(15) . . ?
C11 C10 H10 108.0 . . ?
C12 C10 H10 108.0 . . ?
C12 C10 C11 110.35(15) . . ?
C10 C11 H11A 109.5 . . ?
C10 C11 H11B 109.5 . . ?
C10 C11 H11C 109.5 . . ?
H11A C11 H11B 109.5 . . ?
H11A C11 H11C 109.5 . . ?
H11B C11 H11C 109.5 . . ?
C10 C12 H12A 109.5 . . ?
C10 C12 H12B 109.5 . . ?
C10 C12 H12C 109.5 . . ?
H12A C12 H12B 109.5 . . ?
H12A C12 H12C 109.5 . . ?
H12B C12 H12C 109.5 . . ?
C9 C13 H13 107.4 . . ?
C9 C13 C14 111.96(15) . . ?
C9 C13 C15 112.41(17) . . ?
C14 C13 H13 107.4 . . ?
C15 C13 H13 107.4 . . ?
C15 C13 C14 110.05(17) . . ?
C13 C14 H14A 109.5 . . ?
C13 C14 H14B 109.5 . . ?
C13 C14 H14C 109.5 . . ?
H14A C14 H14B 109.5 . . ?
H14A C14 H14C 109.5 . . ?
H14B C14 H14C 109.5 . . ?
C13 C15 H15A 109.5 . . ?
C13 C15 H15B 109.5 . . ?
C13 C15 H15C 109.5 . . ?
H15A C15 H15B 109.5 . . ?
H15A C15 H15C 109.5 . . ?
H15B C15 H15C 109.5 . . ?
C17 C16 N2 118.02(14) . . ?
C21 C16 N2 118.69(14) . . ?
C21 C16 C17 123.12(15) . . ?
C16 C17 C22 123.19(15) . . ?
C18 C17 C16 116.93(16) . . ?
C18 C17 C22 119.85(15) . . ?
C17 C18 H18 119.4 . . ?
C19 C18 C17 121.12(16) . . ?
C19 C18 H18 119.4 . . ?
C18 C19 H19 119.7 . . ?
C18 C19 C20 120.62(16) . . ?
C20 C19 H19 119.7 . . ?
C19 C20 H20 119.4 . . ?
C19 C20 C21 121.19(16) . . ?
C21 C20 H20 119.4 . . ?
C16 C21 C25 122.04(15) . . ?
C20 C21 C16 116.81(15) . . ?
C20 C21 C25 121.14(15) . . ?
C17 C22 H22 108.2 . . ?
C17 C22 C23 109.25(16) . . ?
C17 C22 C24 113.56(15) . . ?
C23 C22 H22 108.2 . . ?
C24 C22 H22 108.2 . . ?
C24 C22 C23 109.16(15) . . ?
C22 C23 H23A 109.5 . . ?
C22 C23 H23B 109.5 . . ?
C22 C23 H23C 109.5 . . ?
H23A C23 H23B 109.5 . . ?
H23A C23 H23C 109.5 . . ?
H23B C23 H23C 109.5 . . ?
C22 C24 H24A 109.5 . . ?
C22 C24 H24B 109.5 . . ?
C22 C24 H24C 109.5 . . ?
H24A C24 H24B 109.5 . . ?
H24A C24 H24C 109.5 . . ?
H24B C24 H24C 109.5 . . ?
C21 C25 H25 108.1 . . ?
C21 C25 C26 110.33(15) . . ?
C21 C25 C27 113.32(15) . . ?
C26 C25 H25 108.1 . . ?
C27 C25 H25 108.1 . . ?
C27 C25 C26 108.80(16) . . ?
C25 C26 H26A 109.5 . . ?
C25 C26 H26B 109.5 . . ?
C25 C26 H26C 109.5 . . ?
H26A C26 H26B 109.5 . . ?
H26A C26 H26C 109.5 . . ?
H26B C26 H26C 109.5 . . ?
C25 C27 H27A 109.5 . . ?
C25 C27 H27B 109.5 . . ?
C25 C27 H27C 109.5 . . ?
H27A C27 H27B 109.5 . . ?
H27A C27 H27C 109.5 . . ?
H27B C27 H27C 109.5 . . ?
C1 C28 P1 117.36(11) . . ?
C1 C28 C29 117.88(12) . . ?
C29 C28 P1 123.48(11) . . ?
C30 C29 C28 121.26(15) . . ?
C30 C29 C34 118.82(15) . . ?
C34 C29 C28 119.91(15) . . ?
C29 C30 H30 119.8 . . ?
C31 C30 C29 120.33(18) . . ?
C31 C30 H30 119.8 . . ?
C30 C31 H31 120.0 . . ?
C32 C31 C30 120.02(19) . . ?
C32 C31 H31 120.0 . . ?
C31 C32 H32 119.8 . . ?
C33 C32 C31 120.40(17) . . ?
C33 C32 H32 119.8 . . ?
C32 C33 H33 120.0 . . ?
C32 C33 C34 119.95(19) . . ?
C34 C33 H33 120.0 . . ?
C29 C34 H34 119.8 . . ?
C33 C34 C29 120.43(19) . . ?
C33 C34 H34 119.8 . . ?
N3 C35 P1 115.06(11) . . ?
N3 C35 C38 109.09(12) . . ?
C38 C35 P1 134.12(11) . . ?
N3 C36 C37 99.97(12) . . ?
N3 C36 C51 108.78(13) . . ?
N3 C36 C52 113.33(14) . . ?
C37 C36 C51 114.51(15) . . ?
C37 C36 C52 112.46(13) . . ?
C51 C36 C52 107.74(14) . . ?
C36 C37 H37A 110.4 . . ?
C36 C37 H37B 110.4 . . ?
C36 C37 C38 106.71(12) . . ?
H37A C37 H37B 108.6 . . ?
C38 C37 H37A 110.4 . . ?
C38 C37 H37B 110.4 . . ?
C35 C38 C37 101.38(12) . . ?
C53 C38 C35 107.84(13) . . ?
C53 C38 C37 111.18(13) . . ?
C57 C38 C35 117.18(13) . . ?
C57 C38 C37 109.81(13) . . ?
C57 C38 C53 109.23(13) . . ?
C36 C51 H51A 109.5 . . ?
C36 C51 H51B 109.5 . . ?
C36 C51 H51C 109.5 . . ?
H51A C51 H51B 109.5 . . ?
H51A C51 H51C 109.5 . . ?
H51B C51 H51C 109.5 . . ?
C36 C52 H52A 109.5 . . ?
C36 C52 H52B 109.5 . . ?
C36 C52 H52C 109.5 . . ?
H52A C52 H52B 109.5 . . ?
H52A C52 H52C 109.5 . . ?
H52B C52 H52C 109.5 . . ?
C38 C53 H53A 109.1 . . ?
C38 C53 H53B 109.1 . . ?
H53A C53 H53B 107.8 . . ?
C54 C53 C38 112.60(15) . . ?
C54 C53 H53A 109.1 . . ?
C54 C53 H53B 109.1 . . ?
C53 C54 H54A 109.5 . . ?
C53 C54 H54B 109.5 . . ?
H54A C54 H54B 108.1 . . ?
C55 C54 C53 110.75(16) . . ?
C55 C54 H54A 109.5 . . ?
C55 C54 H54B 109.5 . . ?
C54 C55 H55A 109.5 . . ?
C54 C55 H55B 109.5 . . ?
C54 C55 C56 110.87(16) . . ?
H55A C55 H55B 108.1 . . ?
C56 C55 H55A 109.5 . . ?
C56 C55 H55B 109.5 . . ?
C55 C56 H56A 109.2 . . ?
C55 C56 H56B 109.2 . . ?
C55 C56 C57 112.06(16) . . ?
H56A C56 H56B 107.9 . . ?
C57 C56 H56A 109.2 . . ?
C57 C56 H56B 109.2 . . ?
C38 C57 H57A 109.2 . . ?
C38 C57 H57B 109.2 . . ?
C56 C57 C38 112.14(15) . . ?
C56 C57 H57A 109.2 . . ?
C56 C57 H57B 109.2 . . ?
H57A C57 H57B 107.9 . . ?
C40 C39 N3 118.9(4) . . ?
C40 C39 C44 122.1(6) . . ?
C44 C39 N3 118.8(6) . . ?
C39 C40 C41 117.5(5) . . ?
C39 C40 C45 124.1(4) . . ?
C41 C40 C45 118.3(4) . . ?
C40 C41 H41 119.2 . . ?
C42 C41 C40 121.6(4) . . ?
C42 C41 H41 119.2 . . ?
C41 C42 H42 120.2 . . ?
C43 C42 C41 119.6(4) . . ?
C43 C42 H42 120.2 . . ?
C42 C43 H43 119.1 . . ?
C42 C43 C44 121.8(4) . . ?
C44 C43 H43 119.1 . . ?
C39 C44 C48 123.6(5) . . ?
C43 C44 C39 117.4(5) . . ?
C43 C44 C48 118.8(4) . . ?
C40 C45 H45 108.5 . . ?
C40 C45 C46 110.3(3) . . ?
C40 C45 C47 111.9(3) . . ?
C46 C45 H45 108.5 . . ?
C47 C45 H45 108.5 . . ?
C47 C45 C46 109.1(3) . . ?
C45 C46 H46A 109.5 . . ?
C45 C46 H46B 109.5 . . ?
C45 C46 H46C 109.5 . . ?
H46A C46 H46B 109.5 . . ?
H46A C46 H46C 109.5 . . ?
H46B C46 H46C 109.5 . . ?
C45 C47 H47A 109.5 . . ?
C45 C47 H47B 109.5 . . ?
C45 C47 H47C 109.5 . . ?
H47A C47 H47B 109.5 . . ?
H47A C47 H47C 109.5 . . ?
H47B C47 H47C 109.5 . . ?
C44 C48 H48 108.2 . . ?
C44 C48 C49 109.9(4) . . ?
C44 C48 C50 113.4(3) . . ?
C49 C48 H48 108.2 . . ?
C49 C48 C50 108.9(4) . . ?
C50 C48 H48 108.2 . . ?
C48 C49 H49A 109.5 . . ?
C48 C49 H49B 109.5 . . ?
C48 C49 H49C 109.5 . . ?
H49A C49 H49B 109.5 . . ?
H49A C49 H49C 109.5 . . ?
H49B C49 H49C 109.5 . . ?
C48 C50 H50A 109.5 . . ?
C48 C50 H50B 109.5 . . ?
C48 C50 H50C 109.5 . . ?
H50A C50 H50B 109.5 . . ?
H50A C50 H50C 109.5 . . ?
H50B C50 H50C 109.5 . . ?
N3 C39B C40B 123.8(8) . . ?
C44B C39B N3 114.2(9) . . ?
C44B C39B C40B 122.0(11) . . ?
C39B C40B C45B 123.7(7) . . ?
C41B C40B C39B 116.7(8) . . ?
C41B C40B C45B 119.5(6) . . ?
C40B C41B H41B 119.5 . . ?
C40B C41B C42B 121.0(7) . . ?
C42B C41B H41B 119.5 . . ?
C41B C42B H42B 119.0 . . ?
C43B C42B C41B 122.0(6) . . ?
C43B C42B H42B 119.0 . . ?
C42B C43B H43B 119.9 . . ?
C42B C43B C44B 120.2(6) . . ?
C44B C43B H43B 119.9 . . ?
C39B C44B C43B 118.0(8) . . ?
C39B C44B C48B 123.5(8) . . ?
C43B C44B C48B 118.4(6) . . ?
C40B C45B H45B 108.9 . . ?
C40B C45B C46B 109.5(5) . . ?
C40B C45B C47B 112.5(5) . . ?
C46B C45B H45B 108.9 . . ?
C47B C45B H45B 108.9 . . ?
C47B C45B C46B 108.0(4) . . ?
C45B C46B H46D 109.5 . . ?
C45B C46B H46E 109.5 . . ?
C45B C46B H46F 109.5 . . ?
H46D C46B H46E 109.5 . . ?
H46D C46B H46F 109.5 . . ?
H46E C46B H46F 109.5 . . ?
C45B C47B H47D 109.5 . . ?
C45B C47B H47E 109.5 . . ?
C45B C47B H47F 109.5 . . ?
H47D C47B H47E 109.5 . . ?
H47D C47B H47F 109.5 . . ?
H47E C47B H47F 109.5 . . ?
C44B C48B H48B 107.7 . . ?
C44B C48B C49B 111.4(6) . . ?
C44B C48B C50B 114.1(6) . . ?
C49B C48B H48B 107.7 . . ?
C49B C48B C50B 107.9(6) . . ?
C50B C48B H48B 107.7 . . ?
C48B C49B H49D 109.5 . . ?
C48B C49B H49E 109.5 . . ?
C48B C49B H49F 109.5 . . ?
H49D C49B H49E 109.5 . . ?
H49D C49B H49F 109.5 . . ?
H49E C49B H49F 109.5 . . ?
C48B C50B H50D 109.5 . . ?
C48B C50B H50E 109.5 . . ?
C48B C50B H50F 109.5 . . ?
H50D C50B H50E 109.5 . . ?
H50D C50B H50F 109.5 . . ?
H50E C50B H50F 109.5 . . ?
Cl9 C58 H58A 108.9 . . ?
Cl9 C58 H58B 108.9 . . ?
Cl10 C58 Cl9 113.6(3) . . ?
Cl10 C58 H58A 108.9 . . ?
Cl10 C58 H58B 108.9 . . ?
H58A C58 H58B 107.7 . . ?
Cl1 Ga1 Cl2 107.26(6) . . ?
Cl1 Ga1 Cl3 112.89(5) . . ?
Cl1 Ga1 Cl4 107.74(7) . . ?
Cl2 Ga1 Cl3 106.96(7) . . ?
Cl2 Ga1 Cl4 114.16(5) . . ?
Cl4 Ga1 Cl3 107.96(6) . . ?
Cl5 Ga2 Cl6 110.71(7) . . ?
Cl5 Ga2 Cl7 107.96(6) . . ?
Cl5 Ga2 Cl8 110.35(6) . . ?
Cl6 Ga2 Cl7 110.92(5) . . ?
Cl6 Ga2 Cl8 108.45(6) . . ?
Cl8 Ga2 Cl7 108.43(4) . . ?

loop_
_geom_bond_atom_site_label_1
_geom_bond_atom_site_label_2
_geom_bond_distance
_geom_bond_site_symmetry_2
_geom_bond_publ_flag
P1 C28 1.7608(15) . ?
P1 C35 1.7896(15) . ?
N1 C1 1.3747(19) . ?
N1 C2 1.390(2) . ?
N1 C4 1.452(2) . ?
N2 C1 1.3845(19) . ?
N2 C3 1.3869(19) . ?
N2 C16 1.451(2) . ?
N3 C35 1.3486(19) . ?
N3 C36 1.511(2) . ?
N3 C39 1.496(8) . ?
N3 C39B 1.410(15) . ?
C1 C28 1.4325(19) . ?
C2 H2 0.9300 . ?
C2 C3 1.341(2) . ?
C3 H3 0.9300 . ?
C4 C5 1.402(2) . ?
C4 C9 1.407(2) . ?
C5 C6 1.399(2) . ?
C5 C10 1.520(2) . ?
C6 H6 0.9300 . ?
C6 C7 1.385(3) . ?
C7 H7 0.9300 . ?
C7 C8 1.385(3) . ?
C8 H8 0.9300 . ?
C8 C9 1.397(2) . ?
C9 C13 1.525(3) . ?
C10 H10 0.9800 . ?
C10 C11 1.537(3) . ?
C10 C12 1.537(3) . ?
C11 H11A 0.9600 . ?
C11 H11B 0.9600 . ?
C11 H11C 0.9600 . ?
C12 H12A 0.9600 . ?
C12 H12B 0.9600 . ?
C12 H12C 0.9600 . ?
C13 H13 0.9800 . ?
C13 C14 1.535(3) . ?
C13 C15 1.535(3) . ?
C14 H14A 0.9600 . ?
C14 H14B 0.9600 . ?
C14 H14C 0.9600 . ?
C15 H15A 0.9600 . ?
C15 H15B 0.9600 . ?
C15 H15C 0.9600 . ?
C16 C17 1.407(2) . ?
C16 C21 1.404(2) . ?
C17 C18 1.397(2) . ?
C17 C22 1.520(2) . ?
C18 H18 0.9300 . ?
C18 C19 1.379(3) . ?
C19 H19 0.9300 . ?
C19 C20 1.382(3) . ?
C20 H20 0.9300 . ?
C20 C21 1.397(2) . ?
C21 C25 1.527(2) . ?
C22 H22 0.9800 . ?
C22 C23 1.542(3) . ?
C22 C24 1.535(3) . ?
C23 H23A 0.9600 . ?
C23 H23B 0.9600 . ?
C23 H23C 0.9600 . ?
C24 H24A 0.9600 . ?
C24 H24B 0.9600 . ?
C24 H24C 0.9600 . ?
C25 H25 0.9800 . ?
C25 C26 1.537(3) . ?
C25 C27 1.529(3) . ?
C26 H26A 0.9600 . ?
C26 H26B 0.9600 . ?
C26 H26C 0.9600 . ?
C27 H27A 0.9600 . ?
C27 H27B 0.9600 . ?
C27 H27C 0.9600 . ?
C28 C29 1.483(2) . ?
C29 C30 1.399(2) . ?
C29 C34 1.403(2) . ?
C30 H30 0.9300 . ?
C30 C31 1.396(2) . ?
C31 H31 0.9300 . ?
C31 C32 1.384(3) . ?
C32 H32 0.9300 . ?
C32 C33 1.384(3) . ?
C33 H33 0.9300 . ?
C33 C34 1.393(2) . ?
C34 H34 0.9300 . ?
C35 C38 1.551(2) . ?
C36 C37 1.524(2) . ?
C36 C51 1.531(2) . ?
C36 C52 1.535(2) . ?
C37 H37A 0.9700 . ?
C37 H37B 0.9700 . ?
C37 C38 1.556(2) . ?
C38 C53 1.548(2) . ?
C38 C57 1.546(2) . ?
C51 H51A 0.9600 . ?
C51 H51B 0.9600 . ?
C51 H51C 0.9600 . ?
C52 H52A 0.9600 . ?
C52 H52B 0.9600 . ?
C52 H52C 0.9600 . ?
C53 H53A 0.9700 . ?
C53 H53B 0.9700 . ?
C53 C54 1.531(2) . ?
C54 H54A 0.9700 . ?
C54 H54B 0.9700 . ?
C54 C55 1.521(3) . ?
C55 H55A 0.9700 . ?
C55 H55B 0.9700 . ?
C55 C56 1.521(3) . ?
C56 H56A 0.9700 . ?
C56 H56B 0.9700 . ?
C56 C57 1.543(3) . ?
C57 H57A 0.9700 . ?
C57 H57B 0.9700 . ?
C39 C40 1.397(8) . ?
C39 C44 1.419(7) . ?
C40 C41 1.405(6) . ?
C40 C45 1.511(5) . ?
C41 H41 0.9300 . ?
C41 C42 1.390(7) . ?
C42 H42 0.9300 . ?
C42 C43 1.375(6) . ?
C43 H43 0.9300 . ?
C43 C44 1.399(5) . ?
C44 C48 1.510(5) . ?
C45 H45 0.9800 . ?
C45 C46 1.544(5) . ?
C45 C47 1.542(5) . ?
C46 H46A 0.9600 . ?
C46 H46B 0.9600 . ?
C46 H46C 0.9600 . ?
C47 H47A 0.9600 . ?
C47 H47B 0.9600 . ?
C47 H47C 0.9600 . ?
C48 H48 0.9800 . ?
C48 C49 1.536(7) . ?
C48 C50 1.553(6) . ?
C49 H49A 0.9600 . ?
C49 H49B 0.9600 . ?
C49 H49C 0.9600 . ?
C50 H50A 0.9600 . ?
C50 H50B 0.9600 . ?
C50 H50C 0.9600 . ?
C39B C40B 1.432(13) . ?
C39B C44B 1.398(11) . ?
C40B C41B 1.383(8) . ?
C40B C45B 1.508(8) . ?
C41B H41B 0.9300 . ?
C41B C42B 1.386(11) . ?
C42B H42B 0.9300 . ?
C42B C43B 1.354(11) . ?
C43B H43B 0.9300 . ?
C43B C44B 1.405(9) . ?
C44B C48B 1.507(8) . ?
C45B H45B 0.9800 . ?
C45B C46B 1.548(8) . ?
C45B C47B 1.544(8) . ?
C46B H46D 0.9600 . ?
C46B H46E 0.9600 . ?
C46B H46F 0.9600 . ?
C47B H47D 0.9600 . ?
C47B H47E 0.9600 . ?
C47B H47F 0.9600 . ?
C48B H48B 0.9800 . ?
C48B C49B 1.535(10) . ?
C48B C50B 1.557(9) . ?
C49B H49D 0.9600 . ?
C49B H49E 0.9600 . ?
C49B H49F 0.9600 . ?
C50B H50D 0.9600 . ?
C50B H50E 0.9600 . ?
C50B H50F 0.9600 . ?
Cl9 C58 1.753(6) . ?
Cl10 C58 1.702(5) . ?
C58 H58A 0.9700 . ?
C58 H58B 0.9700 . ?
Ga1 Cl1 2.1657(13) . ?
Ga1 Cl2 2.1731(15) . ?
Ga1 Cl3 2.1792(13) . ?
Ga1 Cl4 2.1767(17) . ?
Ga2 Cl5 2.159(2) . ?
Ga2 Cl6 2.1628(11) . ?
Ga2 Cl7 2.1867(10) . ?
Ga2 Cl8 2.1852(13) . ?

loop_
_geom_torsion_atom_site_label_1
_geom_torsion_atom_site_label_2
_geom_torsion_atom_site_label_3
_geom_torsion_atom_site_label_4
_geom_torsion
_geom_torsion_site_symmetry_1
_geom_torsion_site_symmetry_2
_geom_torsion_site_symmetry_3
_geom_torsion_site_symmetry_4
_geom_torsion_publ_flag
P1 C28 C29 C30 -127.11(14) . . . . ?
P1 C28 C29 C34 51.66(19) . . . . ?
P1 C35 C38 C37 154.10(13) . . . . ?
P1 C35 C38 C53 37.23(19) . . . . ?
P1 C35 C38 C57 -86.43(18) . . . . ?
N1 C1 C28 P1 28.3(2) . . . . ?
N1 C1 C28 C29 -164.12(15) . . . . ?
N1 C2 C3 N2 0.7(2) . . . . ?
N1 C4 C5 C6 -165.87(14) . . . . ?
N1 C4 C5 C10 15.3(2) . . . . ?
N1 C4 C9 C8 167.04(15) . . . . ?
N1 C4 C9 C13 -12.6(2) . . . . ?
N2 C1 C28 P1 -148.38(13) . . . . ?
N2 C1 C28 C29 19.2(2) . . . . ?
N2 C16 C17 C18 -178.35(13) . . . . ?
N2 C16 C17 C22 -0.5(2) . . . . ?
N2 C16 C21 C20 -179.76(13) . . . . ?
N2 C16 C21 C25 1.5(2) . . . . ?
N3 C35 C38 C37 -9.64(16) . . . . ?
N3 C35 C38 C53 -126.51(14) . . . . ?
N3 C35 C38 C57 109.83(15) . . . . ?
N3 C36 C37 C38 -30.29(16) . . . . ?
N3 C39 C40 C41 173.3(4) . . . . ?
N3 C39 C40 C45 -10.4(8) . . . . ?
N3 C39 C44 C43 -173.4(4) . . . . ?
N3 C39 C44 C48 12.3(8) . . . . ?
N3 C39B C40B C41B 177.0(8) . . . . ?
N3 C39B C40B C45B -6.4(15) . . . . ?
N3 C39B C44B C43B -177.0(7) . . . . ?
N3 C39B C44B C48B 6.1(13) . . . . ?
C1 N1 C2 C3 -1.3(2) . . . . ?
C1 N1 C4 C5 -109.45(19) . . . . ?
C1 N1 C4 C9 80.7(2) . . . . ?
C1 N2 C3 C2 0.1(2) . . . . ?
C1 N2 C16 C17 -109.87(18) . . . . ?
C1 N2 C16 C21 74.8(2) . . . . ?
C1 C28 C29 C30 66.14(19) . . . . ?
C1 C28 C29 C34 -115.09(16) . . . . ?
C2 N1 C1 N2 1.30(17) . . . . ?
C2 N1 C1 C28 -175.97(15) . . . . ?
C2 N1 C4 C5 72.14(19) . . . . ?
C2 N1 C4 C9 -97.71(18) . . . . ?
C3 N2 C1 N1 -0.89(17) . . . . ?
C3 N2 C1 C28 176.41(15) . . . . ?
C3 N2 C16 C17 76.64(19) . . . . ?
C3 N2 C16 C21 -98.65(17) . . . . ?
C4 N1 C1 N2 -177.20(16) . . . . ?
C4 N1 C1 C28 5.5(3) . . . . ?
C4 N1 C2 C3 177.49(15) . . . . ?
C4 C5 C6 C7 -1.8(3) . . . . ?
C4 C5 C10 C11 -113.77(19) . . . . ?
C4 C5 C10 C12 122.77(18) . . . . ?
C4 C9 C13 C14 80.2(2) . . . . ?
C4 C9 C13 C15 -155.28(17) . . . . ?
C5 C4 C9 C8 -2.0(3) . . . . ?
C5 C4 C9 C13 178.35(16) . . . . ?
C5 C6 C7 C8 -1.0(3) . . . . ?
C6 C5 C10 C11 67.5(2) . . . . ?
C6 C5 C10 C12 -56.0(2) . . . . ?
C6 C7 C8 C9 2.5(3) . . . . ?
C7 C8 C9 C4 -1.0(3) . . . . ?
C7 C8 C9 C13 178.61(18) . . . . ?
C8 C9 C13 C14 -99.4(2) . . . . ?
C8 C9 C13 C15 25.1(2) . . . . ?
C9 C4 C5 C6 3.4(2) . . . . ?
C9 C4 C5 C10 -175.38(16) . . . . ?
C10 C5 C6 C7 177.01(17) . . . . ?
C16 N2 C1 N1 -174.90(15) . . . . ?
C16 N2 C1 C28 2.4(3) . . . . ?
C16 N2 C3 C2 174.84(15) . . . . ?
C16 C17 C18 C19 -1.0(2) . . . . ?
C16 C17 C22 C23 -99.69(19) . . . . ?
C16 C17 C22 C24 138.20(16) . . . . ?
C16 C21 C25 C26 78.1(2) . . . . ?
C16 C21 C25 C27 -159.64(15) . . . . ?
C17 C16 C21 C20 5.2(2) . . . . ?
C17 C16 C21 C25 -173.53(14) . . . . ?
C17 C18 C19 C20 3.2(3) . . . . ?
C18 C17 C22 C23 78.1(2) . . . . ?
C18 C17 C22 C24 -44.0(2) . . . . ?
C18 C19 C20 C21 -1.1(2) . . . . ?
C19 C20 C21 C16 -2.9(2) . . . . ?
C19 C20 C21 C25 175.83(15) . . . . ?
C20 C21 C25 C26 -100.60(19) . . . . ?
C20 C21 C25 C27 21.7(2) . . . . ?
C21 C16 C17 C18 -3.3(2) . . . . ?
C21 C16 C17 C22 174.60(15) . . . . ?
C22 C17 C18 C19 -178.98(15) . . . . ?
C28 P1 C35 N3 -159.98(11) . . . . ?
C28 P1 C35 C38 37.00(17) . . . . ?
C28 C29 C30 C31 177.47(14) . . . . ?
C28 C29 C34 C33 -179.43(14) . . . . ?
C29 C30 C31 C32 2.1(3) . . . . ?
C30 C29 C34 C33 -0.6(2) . . . . ?
C30 C31 C32 C33 -1.0(3) . . . . ?
C31 C32 C33 C34 -1.0(3) . . . . ?
C32 C33 C34 C29 1.8(3) . . . . ?
C34 C29 C30 C31 -1.3(2) . . . . ?
C35 P1 C28 C1 -163.83(11) . . . . ?
C35 P1 C28 C29 29.35(15) . . . . ?
C35 N3 C36 C37 25.66(17) . . . . ?
C35 N3 C36 C51 -94.65(16) . . . . ?
C35 N3 C36 C52 145.55(15) . . . . ?
C35 N3 C39 C40 91.3(6) . . . . ?
C35 N3 C39 C44 -93.6(6) . . . . ?
C35 N3 C39B C40B 75.9(10) . . . . ?
C35 N3 C39B C44B -103.1(10) . . . . ?
C35 C38 C53 C54 176.82(13) . . . . ?
C35 C38 C57 C56 175.81(14) . . . . ?
C36 N3 C35 P1 -177.40(11) . . . . ?
C36 N3 C35 C38 -10.22(18) . . . . ?
C36 N3 C39 C40 -96.1(6) . . . . ?
C36 N3 C39 C44 79.0(6) . . . . ?
C36 N3 C39B C40B -89.9(11) . . . . ?
C36 N3 C39B C44B 91.1(8) . . . . ?
C36 C37 C38 C35 25.38(16) . . . . ?
C36 C37 C38 C53 139.78(14) . . . . ?
C36 C37 C38 C57 -99.21(15) . . . . ?
C37 C38 C53 C54 66.51(18) . . . . ?
C37 C38 C57 C56 -69.31(18) . . . . ?
C38 C53 C54 C55 57.3(2) . . . . ?
C51 C36 C37 C38 85.77(16) . . . . ?
C52 C36 C37 C38 -150.81(14) . . . . ?
C53 C38 C57 C56 52.86(17) . . . . ?
C53 C54 C55 C56 -56.5(2) . . . . ?
C54 C55 C56 C57 55.5(2) . . . . ?
C55 C56 C57 C38 -54.6(2) . . . . ?
C57 C38 C53 C54 -54.83(18) . . . . ?
C39 N3 C35 P1 -4.2(3) . . . . ?
C39 N3 C35 C38 163.0(3) . . . . ?
C39 N3 C36 C37 -147.6(3) . . . . ?
C39 N3 C36 C51 92.1(3) . . . . ?
C39 N3 C36 C52 -27.7(3) . . . . ?
C39 C40 C41 C42 -0.1(7) . . . . ?
C39 C40 C45 C46 -112.4(5) . . . . ?
C39 C40 C45 C47 125.9(5) . . . . ?
C39 C44 C48 C49 101.6(6) . . . . ?
C39 C44 C48 C50 -136.3(5) . . . . ?
C40 C39 C44 C43 1.5(8) . . . . ?
C40 C39 C44 C48 -172.8(5) . . . . ?
C40 C41 C42 C43 1.9(6) . . . . ?
C41 C40 C45 C46 63.9(4) . . . . ?
C41 C40 C45 C47 -57.8(4) . . . . ?
C41 C42 C43 C44 -2.0(6) . . . . ?
C42 C43 C44 C39 0.3(6) . . . . ?
C42 C43 C44 C48 175.0(4) . . . . ?
C43 C44 C48 C49 -72.6(5) . . . . ?
C43 C44 C48 C50 49.4(6) . . . . ?
C44 C39 C40 C41 -1.6(8) . . . . ?
C44 C39 C40 C45 174.8(5) . . . . ?
C45 C40 C41 C42 -176.7(4) . . . . ?
C39B N3 C35 P1 16.5(5) . . . . ?
C39B N3 C35 C38 -176.4(5) . . . . ?
C39B N3 C36 C37 -166.5(5) . . . . ?
C39B N3 C36 C51 73.2(5) . . . . ?
C39B N3 C36 C52 -46.6(5) . . . . ?
C39B C40B C41B C42B 1.3(10) . . . . ?
C39B C40B C45B C46B -113.5(8) . . . . ?
C39B C40B C45B C47B 126.3(8) . . . . ?
C39B C44B C48B C49B 104.7(9) . . . . ?
C39B C44B C48B C50B -132.9(9) . . . . ?
C40B C39B C44B C43B 3.9(14) . . . . ?
C40B C39B C44B C48B -172.9(8) . . . . ?
C40B C41B C42B C43B 1.6(11) . . . . ?
C41B C40B C45B C46B 63.0(7) . . . . ?
C41B C40B C45B C47B -57.2(7) . . . . ?
C41B C42B C43B C44B -1.8(11) . . . . ?
C42B C43B C44B C39B -0.9(11) . . . . ?
C42B C43B C44B C48B 176.1(6) . . . . ?
C43B C44B C48B C49B -72.2(8) . . . . ?
C43B C44B C48B C50B 50.3(8) . . . . ?
C44B C39B C40B C41B -4.1(14) . . . . ?
C44B C39B C40B C45B 172.5(8) . . . . ?
C45B C40B C41B C42B -175.5(6) . . . . ?

loop_
_exptl_oxdiff_crystal_face_indexfrac_h
_exptl_oxdiff_crystal_face_indexfrac_k
_exptl_oxdiff_crystal_face_indexfrac_l
_exptl_oxdiff_crystal_face_x
_exptl_oxdiff_crystal_face_y
_exptl_oxdiff_crystal_face_z
-5.0689 -3.9958 0.0230 -0.1898 -0.0281 0.1555
5.0689 3.9958 -0.0230 0.1898 0.0281 -0.1555
37.1533 -13.0002 0.5563 -0.0515 0.6296 0.7752
-4.1335 10.1765 26.6734 -0.0372 0.4888 -0.8716
-36.2911 13.3985 1.6003 0.0469 -0.5702 -0.8202
-27.1027 1.3118 -25.4303 0.0778 -0.9824 0.1696
